data_4507647
loop_
_publ_author_name
'Patra, Ranjan'
'Titi, Hatem M.'
'Goldberg, Israel'

_publ_section_title
;
 Crystal Engineering of Molecular Networks: Tailoring Hydrogen-Bonding
 Self-Assembly of Tin-Tetrapyridylporphyrins with Multidentate Carboxylic
 Acids As Axial Ligands
;
_journal_issue 3
_journal_name_full 'Crystal Growth &amp; Design'
_journal_page_first 1342
_journal_paper_doi 10.1021/cg400007y
_journal_volume 13
_journal_year 2013
_chemical_formula_moiety 'C56 H36 N10 O8 Sn'
_chemical_formula_sum 'C56 H36 N10 O8 Sn'
_chemical_formula_weight 1095.64
_chemical_name_systematic
; 
 ? 
;
_space_group_IT_number 2
_symmetry_cell_setting triclinic
_symmetry_space_group_name_Hall '-P 1'
_symmetry_space_group_name_H-M 'P -1'
_atom_sites_solution_hydrogens geom
_atom_sites_solution_primary direct
_atom_sites_solution_secondary difmap
_audit_creation_method SHELXL-97
_cell_angle_alpha 91.1220(10)
_cell_angle_beta 93.7390(10)
_cell_angle_gamma 95.6040(10)
_cell_formula_units_Z 1
_cell_length_a 8.9854(3)
_cell_length_b 11.4407(3)
_cell_length_c 14.6941(4)
_cell_measurement_reflns_used 5097
_cell_measurement_temperature 110(2)
_cell_measurement_theta_max 25.05
_cell_measurement_theta_min 2.59
_cell_volume 1499.61(8)
_computing_cell_refinement 'Saint, Bruker-AXS'
_computing_data_collection 'Apex2, Bruker-AXS'
_computing_data_reduction 'Saint, Bruker-AXS'
_computing_structure_refinement 'SHELXL-97 (Sheldrick, 2008)'
_computing_structure_solution 'SHELXS-97 (Sheldrick, 2008)'
_diffrn_ambient_temperature 110(2)
_diffrn_detector_area_resol_mean 1.75
_diffrn_measured_fraction_theta_full 0.960
_diffrn_measured_fraction_theta_max 0.960
_diffrn_measurement_device_type 'ApexDuo, Bruker-AXS'
_diffrn_measurement_method '0.5 deg. \f and \w scans'
_diffrn_radiation_monochromator graphite
_diffrn_radiation_source 'fine-focus sealed tube'
_diffrn_radiation_type MoK\a
_diffrn_radiation_wavelength 0.71073
_diffrn_reflns_av_R_equivalents 0.0172
_diffrn_reflns_av_sigmaI/netI 0.0216
_diffrn_reflns_limit_h_max 10
_diffrn_reflns_limit_h_min -10
_diffrn_reflns_limit_k_max 11
_diffrn_reflns_limit_k_min -13
_diffrn_reflns_limit_l_max 17
_diffrn_reflns_limit_l_min -17
_diffrn_reflns_number 13391
_diffrn_reflns_theta_full 25.05
_diffrn_reflns_theta_max 25.05
_diffrn_reflns_theta_min 2.59
_diffrn_standards_number 0
_exptl_absorpt_coefficient_mu 0.482
_exptl_absorpt_correction_T_max 0.9534
_exptl_absorpt_correction_T_min 0.8889
_exptl_absorpt_correction_type multi-scan
_exptl_absorpt_process_details 'Apex2, Bruker-AXS'
_exptl_crystal_colour red
_exptl_crystal_density_diffrn 1.213
_exptl_crystal_density_method 'not measured'
_exptl_crystal_description prism
_exptl_crystal_F_000 556
_exptl_crystal_size_max 0.25
_exptl_crystal_size_mid 0.15
_exptl_crystal_size_min 0.10
_platon_squeeze_details
;
;
_refine_diff_density_max 0.950
_refine_diff_density_min -0.623
_refine_diff_density_rms 0.068
_refine_ls_extinction_method none
_refine_ls_goodness_of_fit_ref 1.042
_refine_ls_hydrogen_treatment constr
_refine_ls_matrix_type full
_refine_ls_number_parameters 341
_refine_ls_number_reflns 5097
_refine_ls_number_restraints 0
_refine_ls_restrained_S_all 1.042
_refine_ls_R_factor_all 0.0297
_refine_ls_R_factor_gt 0.0289
_refine_ls_shift/su_max 0.004
_refine_ls_shift/su_mean 0.000
_refine_ls_structure_factor_coef Fsqd
_refine_ls_weighting_details 'calc w=1/[\s^2^(Fo^2^)+(0.0431P)^2^+1.3610P] where P=(Fo^2^+2Fc^2^)/3'
_refine_ls_weighting_scheme calc
_refine_ls_wR_factor_gt 0.0763
_refine_ls_wR_factor_ref 0.0769
_reflns_number_gt 4930
_reflns_number_total 5097
_reflns_threshold_expression >2sigma(I)
_cod_data_source_file cg400007y_si_001.cif
_cod_data_source_block 3
_cod_database_code 4507647

loop_
_symmetry_equiv_pos_as_xyz
'x, y, z'
'-x, -y, -z'

loop_
_atom_site_label
_atom_site_type_symbol
_atom_site_fract_x
_atom_site_fract_y
_atom_site_fract_z
_atom_site_U_iso_or_equiv
_atom_site_adp_type
_atom_site_occupancy
_atom_site_symmetry_multiplicity
_atom_site_calc_flag
_atom_site_refinement_flags
C1 C 0.9039(2) 0.19608(19) 0.12510(15) 0.0198(4) Uani 1 1 d .
C2 C 0.9047(3) 0.2295(2) 0.21982(15) 0.0258(5) Uani 1 1 d .
H2 H 0.8707 0.2992 0.2436 0.031 Uiso 1 1 calc R
C3 C 0.9622(3) 0.1442(2) 0.26922(15) 0.0267(5) Uani 1 1 d .
H3 H 0.9772 0.1441 0.3338 0.032 Uiso 1 1 calc R
C4 C 0.9968(2) 0.0543(2) 0.20730(14) 0.0205(4) Uani 1 1 d .
C5 C 1.0575(2) -0.0502(2) 0.23020(14) 0.0202(4) Uani 1 1 d .
C6 C 1.0936(2) -0.13856(19) 0.17046(14) 0.0194(4) Uani 1 1 d .
C7 C 1.1611(3) -0.2429(2) 0.19486(15) 0.0237(5) Uani 1 1 d .
H7 H 1.1839 -0.2673 0.2552 0.028 Uiso 1 1 calc R
C8 C 1.1868(2) -0.30076(19) 0.11715(15) 0.0226(5) Uani 1 1 d .
H8 H 1.2310 -0.3726 0.1131 0.027 Uiso 1 1 calc R
C9 C 1.1352(2) -0.23398(18) 0.04186(15) 0.0185(4) Uani 1 1 d .
C10 C 0.8572(2) 0.26136(18) 0.05095(15) 0.0193(4) Uani 1 1 d .
N11 N 0.95941(19) 0.08820(15) 0.11994(11) 0.0176(4) Uani 1 1 d .
N12 N 1.0767(2) -0.13670(15) 0.07664(12) 0.0185(4) Uani 1 1 d .
C13 C 0.7876(2) 0.37173(19) 0.07285(15) 0.0214(5) Uani 1 1 d .
C14 C 0.6340(3) 0.3688(2) 0.07526(17) 0.0300(5) Uani 1 1 d .
H14 H 0.5719 0.2974 0.0634 0.036 Uiso 1 1 calc R
C15 C 0.5719(3) 0.4714(2) 0.09516(19) 0.0333(6) Uani 1 1 d .
H15 H 0.4664 0.4682 0.0988 0.040 Uiso 1 1 calc R
N16 N 0.6526(2) 0.57382(18) 0.10936(16) 0.0343(5) Uani 1 1 d .
C17 C 0.7998(3) 0.5765(2) 0.1069(3) 0.0525(9) Uani 1 1 d .
H17 H 0.8587 0.6497 0.1171 0.063 Uiso 1 1 calc R
C18 C 0.8718(3) 0.4775(2) 0.0901(2) 0.0471(8) Uani 1 1 d .
H18 H 0.9781 0.4827 0.0905 0.056 Uiso 1 1 calc R
C19 C 1.0926(3) -0.0694(2) 0.32974(14) 0.0232(5) Uani 1 1 d .
C20 C 1.2152(3) -0.0087(3) 0.37650(19) 0.0502(8) Uani 1 1 d .
H20 H 1.2762 0.0497 0.3472 0.060 Uiso 1 1 calc R
C21 C 1.2480(4) -0.0343(4) 0.4668(2) 0.0577(9) Uani 1 1 d .
H21 H 1.3341 0.0069 0.4978 0.069 Uiso 1 1 calc R
N22 N 1.1661(3) -0.1132(2) 0.51291(14) 0.0420(6) Uani 1 1 d .
C23 C 1.0456(4) -0.1656(3) 0.46842(18) 0.0514(8) Uani 1 1 d .
H23 H 0.9825 -0.2196 0.5005 0.062 Uiso 1 1 calc R
C24 C 1.0045(3) -0.1470(3) 0.37764(18) 0.0457(7) Uani 1 1 d .
H24 H 0.9160 -0.1877 0.3490 0.055 Uiso 1 1 calc R
Sn25 Sn 1.0000 0.0000 0.0000 0.01570(8) Uani 1 2 d S
O26 O 0.77998(16) -0.07457(14) -0.00809(10) 0.0223(3) Uani 1 1 d .
O27 O 0.76018(19) -0.25151(15) -0.07650(13) 0.0353(4) Uani 1 1 d .
C28 C 0.7230(2) -0.15138(19) -0.07000(16) 0.0234(5) Uani 1 1 d .
C29 C 0.6067(2) -0.10920(19) -0.13659(15) 0.0218(5) Uani 1 1 d .
C30 C 0.5544(2) 0.00062(19) -0.12444(16) 0.0225(5) Uani 1 1 d .
H30 H 0.5894 0.0495 -0.0729 0.027 Uiso 1 1 calc R
C31 C 0.4498(3) 0.0372(2) -0.18946(17) 0.0258(5) Uani 1 1 d .
C32 C 0.3916(3) 0.1556(2) -0.18051(18) 0.0310(5) Uani 1 1 d .
O33 O 0.2921(2) 0.18490(18) -0.23273(16) 0.0550(6) Uani 1 1 d .
O34 O 0.45624(19) 0.22144(15) -0.11374(13) 0.0327(4) Uani 1 1 d .
H34 H 0.4172 0.2852 -0.1120 0.049 Uiso 1 1 calc R
C35 C 0.3993(3) -0.0329(2) -0.26487(17) 0.0288(5) Uani 1 1 d .
H35 H 0.3287 -0.0062 -0.3087 0.035 Uiso 1 1 calc R
C36 C 0.4512(3) -0.1434(2) -0.27738(16) 0.0288(5) Uani 1 1 d .
N37 N 0.4036(3) -0.2137(2) -0.35438(15) 0.0448(6) Uani 1 1 d .
H37A H 0.3627 -0.1759 -0.3958 0.054 Uiso 1 1 d R
H37B H 0.4543 -0.2702 -0.3637 0.054 Uiso 1 1 d R
C38 C 0.5557(3) -0.1794(2) -0.21236(16) 0.0260(5) Uani 1 1 d .
H38 H 0.5929 -0.2537 -0.2201 0.031 Uiso 1 1 calc R

loop_
_atom_site_aniso_label
_atom_site_aniso_U_11
_atom_site_aniso_U_22
_atom_site_aniso_U_33
_atom_site_aniso_U_23
_atom_site_aniso_U_13
_atom_site_aniso_U_12
C1 0.0202(11) 0.0203(11) 0.0195(10) -0.0023(9) 0.0005(8) 0.0061(8)
C2 0.0332(13) 0.0258(12) 0.0199(11) -0.0034(9) 0.0012(9) 0.0116(10)
C3 0.0337(13) 0.0340(13) 0.0133(10) -0.0031(10) 0.0002(9) 0.0100(10)
C4 0.0215(11) 0.0277(12) 0.0128(10) 0.0005(9) -0.0009(8) 0.0062(9)
C5 0.0205(11) 0.0271(12) 0.0134(10) 0.0036(9) -0.0004(8) 0.0046(9)
C6 0.0222(11) 0.0232(11) 0.0130(10) 0.0047(8) -0.0023(8) 0.0049(9)
C7 0.0301(12) 0.0247(12) 0.0174(10) 0.0071(9) -0.0028(9) 0.0092(9)
C8 0.0249(11) 0.0180(11) 0.0252(11) 0.0047(9) -0.0035(9) 0.0064(9)
C9 0.0195(10) 0.0151(10) 0.0210(11) 0.0012(8) -0.0025(8) 0.0046(8)
C10 0.0181(10) 0.0163(10) 0.0234(11) -0.0008(9) -0.0015(8) 0.0038(8)
N11 0.0221(9) 0.0193(9) 0.0121(8) 0.0001(7) -0.0012(7) 0.0079(7)
N12 0.0252(9) 0.0183(9) 0.0125(8) 0.0007(7) -0.0033(7) 0.0083(7)
C13 0.0243(11) 0.0207(11) 0.0201(11) 0.0005(9) -0.0011(9) 0.0079(9)
C14 0.0280(12) 0.0239(12) 0.0388(14) 0.0015(11) 0.0051(10) 0.0043(10)
C15 0.0250(12) 0.0308(13) 0.0461(15) 0.0016(12) 0.0069(11) 0.0090(10)
N16 0.0314(11) 0.0266(11) 0.0460(13) -0.0060(10) -0.0013(10) 0.0130(9)
C17 0.0304(15) 0.0236(14) 0.102(3) -0.0176(16) -0.0043(15) 0.0066(11)
C18 0.0206(12) 0.0273(14) 0.093(2) -0.0137(15) -0.0021(14) 0.0082(10)
C19 0.0273(12) 0.0311(12) 0.0130(10) 0.0029(9) -0.0007(9) 0.0127(10)
C20 0.0454(17) 0.076(2) 0.0258(14) 0.0136(14) -0.0044(12) -0.0096(15)
C21 0.0491(18) 0.090(3) 0.0287(15) 0.0099(16) -0.0154(13) -0.0113(17)
N22 0.0480(14) 0.0619(16) 0.0168(10) 0.0080(10) -0.0045(10) 0.0123(12)
C23 0.0599(19) 0.070(2) 0.0214(13) 0.0171(14) -0.0004(13) -0.0084(16)
C24 0.0455(16) 0.066(2) 0.0220(13) 0.0122(13) -0.0061(12) -0.0086(14)
Sn25 0.02130(12) 0.01634(12) 0.01015(11) 0.00076(7) -0.00300(7) 0.00797(8)
O26 0.0195(7) 0.0248(8) 0.0218(8) -0.0009(6) -0.0016(6) 0.0013(6)
O27 0.0353(10) 0.0229(9) 0.0472(11) -0.0001(8) -0.0119(8) 0.0107(7)
C28 0.0199(11) 0.0215(11) 0.0287(12) 0.0024(10) -0.0012(9) 0.0032(9)
C29 0.0209(11) 0.0210(11) 0.0236(11) 0.0024(9) -0.0003(9) 0.0031(9)
C30 0.0217(11) 0.0208(11) 0.0246(11) -0.0016(9) -0.0020(9) 0.0032(9)
C31 0.0237(11) 0.0224(12) 0.0313(12) 0.0019(10) -0.0026(9) 0.0053(9)
C32 0.0268(12) 0.0273(13) 0.0396(14) 0.0002(11) -0.0045(11) 0.0096(10)
O33 0.0583(13) 0.0397(11) 0.0662(14) -0.0072(10) -0.0327(11) 0.0269(10)
O34 0.0283(9) 0.0230(9) 0.0472(11) -0.0064(8) -0.0064(8) 0.0114(7)
C35 0.0284(12) 0.0298(13) 0.0283(12) 0.0042(10) -0.0063(10) 0.0078(10)
C36 0.0349(13) 0.0288(13) 0.0223(11) -0.0010(10) -0.0034(10) 0.0056(10)
N37 0.0612(16) 0.0432(14) 0.0303(12) -0.0094(10) -0.0163(11) 0.0215(12)
C38 0.0277(12) 0.0210(11) 0.0300(12) 0.0005(10) -0.0003(10) 0.0073(9)

loop_
_atom_type_symbol
_atom_type_description
_atom_type_scat_dispersion_real
_atom_type_scat_dispersion_imag
_atom_type_scat_source
C C 0.0033 0.0016 'International Tables Vol C Tables 4.2.6.8 and 6.1.1.4'
H H 0.0000 0.0000 'International Tables Vol C Tables 4.2.6.8 and 6.1.1.4'
N N 0.0061 0.0033 'International Tables Vol C Tables 4.2.6.8 and 6.1.1.4'
O O 0.0106 0.0060 'International Tables Vol C Tables 4.2.6.8 and 6.1.1.4'
Sn Sn -0.6537 1.4246 'International Tables Vol C Tables 4.2.6.8 and 6.1.1.4'

loop_
_geom_angle_atom_site_label_1
_geom_angle_atom_site_label_2
_geom_angle_atom_site_label_3
_geom_angle
_geom_angle_site_symmetry_1
_geom_angle_site_symmetry_3
N11 C1 C10 125.82(19) . .
N11 C1 C2 107.72(19) . .
C10 C1 C2 126.5(2) . .
C3 C2 C1 107.94(19) . .
C3 C2 H2 126.0 . .
C1 C2 H2 126.0 . .
C2 C3 C4 108.05(19) . .
C2 C3 H3 126.0 . .
C4 C3 H3 126.0 . .
N11 C4 C5 125.44(19) . .
N11 C4 C3 107.89(19) . .
C5 C4 C3 126.7(2) . .
C4 C5 C6 127.43(19) . .
C4 C5 C19 116.99(19) . .
C6 C5 C19 115.55(19) . .
N12 C6 C5 125.3(2) . .
N12 C6 C7 107.86(18) . .
C5 C6 C7 126.74(19) . .
C8 C7 C6 108.16(19) . .
C8 C7 H7 125.9 . .
C6 C7 H7 125.9 . .
C7 C8 C9 107.67(19) . .
C7 C8 H8 126.2 . .
C9 C8 H8 126.2 . .
N12 C9 C10 125.48(19) . 2_755
N12 C9 C8 108.02(18) . .
C10 C9 C8 126.5(2) 2_755 .
C1 C10 C9 127.3(2) . 2_755
C1 C10 C13 116.59(19) . .
C9 C10 C13 116.14(19) 2_755 .
C4 N11 C1 108.38(17) . .
C4 N11 Sn25 125.82(14) . .
C1 N11 Sn25 125.53(14) . .
C6 N12 C9 108.26(17) . .
C6 N12 Sn25 125.81(14) . .
C9 N12 Sn25 125.54(14) . .
C18 C13 C14 118.0(2) . .
C18 C13 C10 122.2(2) . .
C14 C13 C10 119.8(2) . .
C15 C14 C13 119.0(2) . .
C15 C14 H14 120.5 . .
C13 C14 H14 120.5 . .
N16 C15 C14 123.0(2) . .
N16 C15 H15 118.5 . .
C14 C15 H15 118.5 . .
C15 N16 C17 117.9(2) . .
N16 C17 C18 123.0(3) . .
N16 C17 H17 118.5 . .
C18 C17 H17 118.5 . .
C13 C18 C17 119.0(2) . .
C13 C18 H18 120.5 . .
C17 C18 H18 120.5 . .
C24 C19 C20 117.4(2) . .
C24 C19 C5 121.6(2) . .
C20 C19 C5 121.0(2) . .
C21 C20 C19 118.9(3) . .
C21 C20 H20 120.5 . .
C19 C20 H20 120.5 . .
N22 C21 C20 123.9(3) . .
N22 C21 H21 118.0 . .
C20 C21 H21 118.0 . .
C23 N22 C21 116.1(2) . .
N22 C23 C24 124.2(3) . .
N22 C23 H23 117.9 . .
C24 C23 H23 117.9 . .
C19 C24 C23 119.3(3) . .
C19 C24 H24 120.3 . .
C23 C24 H24 120.3 . .
O26 Sn25 O26 180.0 2_755 .
O26 Sn25 N11 89.06(6) 2_755 2_755
O26 Sn25 N11 90.94(6) . 2_755
O26 Sn25 N11 90.94(6) 2_755 .
O26 Sn25 N11 89.06(6) . .
N11 Sn25 N11 180.0 2_755 .
O26 Sn25 N12 93.19(7) 2_755 2_755
O26 Sn25 N12 86.81(7) . 2_755
N11 Sn25 N12 89.85(7) 2_755 2_755
N11 Sn25 N12 90.15(7) . 2_755
O26 Sn25 N12 86.81(7) 2_755 .
O26 Sn25 N12 93.19(7) . .
N11 Sn25 N12 90.15(7) 2_755 .
N11 Sn25 N12 89.85(7) . .
N12 Sn25 N12 180.0 2_755 .
C28 O26 Sn25 124.47(14) . .
O27 C28 O26 123.9(2) . .
O27 C28 C29 120.8(2) . .
O26 C28 C29 115.25(19) . .
C38 C29 C30 120.2(2) . .
C38 C29 C28 118.9(2) . .
C30 C29 C28 120.9(2) . .
C29 C30 C31 118.7(2) . .
C29 C30 H30 120.6 . .
C31 C30 H30 120.6 . .
C35 C31 C30 121.0(2) . .
C35 C31 C32 118.1(2) . .
C30 C31 C32 120.9(2) . .
O33 C32 O34 124.0(2) . .
O33 C32 C31 121.5(2) . .
O34 C32 C31 114.5(2) . .
C32 O34 H34 109.5 . .
C31 C35 C36 120.6(2) . .
C31 C35 H35 119.7 . .
C36 C35 H35 119.7 . .
C38 C36 N37 120.8(2) . .
C38 C36 C35 118.2(2) . .
N37 C36 C35 121.0(2) . .
C36 N37 H37A 112.3 . .
C36 N37 H37B 115.3 . .
H37A N37 H37B 124.4 . .
C36 C38 C29 121.4(2) . .
C36 C38 H38 119.3 . .
C29 C38 H38 119.3 . .

loop_
_geom_bond_atom_site_label_1
_geom_bond_atom_site_label_2
_geom_bond_distance
_geom_bond_site_symmetry_2
C1 N11 1.378(3) .
C1 C10 1.398(3) .
C1 C2 1.435(3) .
C2 C3 1.350(3) .
C2 H2 0.9500 .
C3 C4 1.430(3) .
C3 H3 0.9500 .
C4 N11 1.378(3) .
C4 C5 1.399(3) .
C5 C6 1.402(3) .
C5 C19 1.501(3) .
C6 N12 1.378(3) .
C6 C7 1.433(3) .
C7 C8 1.352(3) .
C7 H7 0.9500 .
C8 C9 1.435(3) .
C8 H8 0.9500 .
C9 N12 1.379(3) .
C9 C10 1.401(3) 2_755
C10 C9 1.401(3) 2_755
C10 C13 1.501(3) .
N11 Sn25 2.0841(16) .
N12 Sn25 2.0897(17) .
C13 C18 1.373(4) .
C13 C14 1.380(3) .
C14 C15 1.382(3) .
C14 H14 0.9500 .
C15 N16 1.321(3) .
C15 H15 0.9500 .
N16 C17 1.323(4) .
C17 C18 1.384(4) .
C17 H17 0.9500 .
C18 H18 0.9500 .
C19 C24 1.367(4) .
C19 C20 1.379(4) .
C20 C21 1.383(4) .
C20 H20 0.9500 .
C21 N22 1.333(4) .
C21 H21 0.9500 .
N22 C23 1.313(4) .
C23 C24 1.387(4) .
C23 H23 0.9500 .
C24 H24 0.9500 .
Sn25 O26 2.0703(14) 2_755
Sn25 O26 2.0704(14) .
Sn25 N11 2.0841(16) 2_755
Sn25 N12 2.0897(17) 2_755
O26 C28 1.297(3) .
O27 C28 1.228(3) .
C28 C29 1.505(3) .
C29 C38 1.386(3) .
C29 C30 1.396(3) .
C30 C31 1.396(3) .
C30 H30 0.9500 .
C31 C35 1.381(3) .
C31 C32 1.505(3) .
C32 O33 1.216(3) .
C32 O34 1.295(3) .
O34 H34 0.8400 .
C35 C36 1.403(3) .
C35 H35 0.9500 .
C36 C38 1.392(3) .
C36 N37 1.394(3) .
N37 H37A 0.8392 .
N37 H37B 0.8408 .
C38 H38 0.9500 .

loop_
_geom_hbond_atom_site_label_D
_geom_hbond_atom_site_label_H
_geom_hbond_atom_site_label_A
_geom_hbond_distance_DH
_geom_hbond_distance_HA
_geom_hbond_distance_DA
_geom_hbond_angle_DHA
_geom_hbond_site_symmetry_A
O34 H34 N16 0.84 1.79 2.626(3) 176 2_665
N37 H37A N22 0.84 2.33 3.114(3) 157 1_454

loop_
_platon_squeeze_void_nr
_platon_squeeze_void_average_x
_platon_squeeze_void_average_y
_platon_squeeze_void_average_z
_platon_squeeze_void_volume
_platon_squeeze_void_count_electrons
_platon_squeeze_void_content
1 0.001 0.500 0.500 460 227 ' '
